data_7201402
loop_
_publ_author_name
'Gajda, Roman'
'Katrusiak, Andrzej'
'Crassous, Jeanne'

_publ_section_title
;
 Pressure-controlled aggregation in carboxylic acids. A case study on
 the polymorphism of bromochlorofluoroacetic acid
;
_journal_issue 12
_journal_name_full CrystEngComm
_journal_page_first 2668
_journal_paper_doi 10.1039/b910409g
_journal_volume 11
_journal_year 2009
_chemical_formula_moiety 'C2 H Br Cl F O2'
_chemical_formula_sum 'C2 H Br Cl F O2'
_chemical_formula_weight 191.39
_chemical_name_common 'bromochlorofluorocarboxylic acid'
_chemical_name_systematic
;
bromochlorofluorocarboxylic acid
;
_space_group_IT_number 60
_symmetry_cell_setting orthorhombic
_symmetry_space_group_name_Hall '-P 2n 2ab'
_symmetry_space_group_name_H-M 'P b c n'
_atom_sites_solution_hydrogens geom
_atom_sites_solution_primary direct
_atom_sites_solution_secondary difmap
_audit_creation_method SHELXL-97
_cell_angle_alpha 90.00
_cell_angle_beta 90.00
_cell_angle_gamma 90.00
_cell_formula_units_Z 16
_cell_length_a 16.458(5)
_cell_length_b 6.0708(4)
_cell_length_c 21.0950(12)
_cell_measurement_reflns_used 3367
_cell_measurement_temperature 293(2)
_cell_measurement_theta_max 25.00
_cell_measurement_theta_min 3.58
_cell_volume 2107.7(7)
_computing_cell_refinement 'CrysAlis (Oxford Diffraction, 2004)'
_computing_data_collection 'CrysAlis (Oxford Diffraction, 2004)'
_computing_data_reduction 'CrysAlis (Oxford Diffraction, 2004)'
_computing_molecular_graphics 'X-seed 2.0'
_computing_publication_material 'X-seed 2.0'
_computing_structure_refinement 'SHELXL-97 (Sheldrick, 1997)'
_computing_structure_solution 'SHELXS-97 (Sheldrick, 1990)'
_diffrn_ambient_pressure 280000
_diffrn_ambient_temperature 293(2)
_diffrn_measured_fraction_theta_full 0.259
_diffrn_measured_fraction_theta_max 0.259
_diffrn_measurement_device_type 'Kuma KM4CCD \k geometry'
_diffrn_measurement_method '\w scans'
_diffrn_radiation_monochromator graphite
_diffrn_radiation_source 'fine-focus sealed tube'
_diffrn_radiation_type MoK\a
_diffrn_radiation_wavelength 0.71073
_diffrn_reflns_av_R_equivalents 0.0564
_diffrn_reflns_av_sigmaI/netI 0.0255
_diffrn_reflns_limit_h_max 4
_diffrn_reflns_limit_h_min -4
_diffrn_reflns_limit_k_max 7
_diffrn_reflns_limit_k_min -7
_diffrn_reflns_limit_l_max 25
_diffrn_reflns_limit_l_min -25
_diffrn_reflns_number 6686
_diffrn_reflns_theta_full 25.00
_diffrn_reflns_theta_max 25.00
_diffrn_reflns_theta_min 3.58
_exptl_absorpt_coefficient_mu 8.212
_exptl_absorpt_correction_T_max 0.488
_exptl_absorpt_correction_T_min 0.33
_exptl_absorpt_correction_type analytical
_exptl_absorpt_process_details
;
Katrusiak, A. (2003). REDSHADE - Program for correcting
reflections intensities for DAC absorption, gasket shadowing
and sample crystal absorption. Adam Mickiewicz University, Pozna\'n.

Katrusiak, A. (2004). Z. Kristallogr. 219, 461-467
;
_exptl_crystal_colour colourless
_exptl_crystal_density_diffrn 2.413
_exptl_crystal_density_method 'not measured'
_exptl_crystal_description disc
_exptl_crystal_F_000 1440
_exptl_crystal_size_max 0.45
_exptl_crystal_size_mid 0.45
_exptl_crystal_size_min 0.085
_refine_diff_density_max 0.280
_refine_diff_density_min -0.326
_refine_diff_density_rms 0.081
_refine_ls_extinction_method none
_refine_ls_goodness_of_fit_ref 1.204
_refine_ls_hydrogen_treatment constr
_refine_ls_matrix_type full
_refine_ls_number_parameters 92
_refine_ls_number_reflns 481
_refine_ls_number_restraints 0
_refine_ls_restrained_S_all 1.204
_refine_ls_R_factor_all 0.0820
_refine_ls_R_factor_gt 0.0684
_refine_ls_shift/su_max 0.000
_refine_ls_shift/su_mean 0.000
_refine_ls_structure_factor_coef Fsqd
_refine_ls_weighting_details 'calc w=1/[\s^2^(Fo^2^)+(0.0861P)^2^+12.5069P] where P=(Fo^2^+2Fc^2^)/3'
_refine_ls_weighting_scheme calc
_refine_ls_wR_factor_gt 0.1611
_refine_ls_wR_factor_ref 0.1696
_reflns_number_gt 413
_reflns_number_total 481
_reflns_threshold_expression >2sigma(I)
_cod_data_source_file b910409g.txt
_cod_data_source_block bromochlorofluorocarboxylic_acid_1
_cod_depositor_comments
;
The following automatic conversions were performed:
'_symmetry_cell_setting' value 'Orthorhombic' changed to 'orthorhombic'
according to '/home/saulius/struct/CIF-dictionaries/cif_core.dic'
dictionary named 'cif_core.dic' version 2.4.1 from 2010-06-29.

Automatic conversion script
Id: cif_fix_enum 1527 2010-12-29 10:47:43Z saulius 
;
_cod_original_cell_volume 2107.7(6)
_cod_original_sg_symbol_H-M 'P bcn'
_cod_database_code 7201402

loop_
_symmetry_equiv_pos_as_xyz
'x, y, z'
'-x+1/2, -y+1/2, z+1/2'
'-x, y, -z+1/2'
'x+1/2, -y+1/2, -z'
'-x, -y, -z'
'x-1/2, y-1/2, -z-1/2'
'x, -y, z-1/2'
'-x-1/2, y-1/2, z'

loop_
_atom_site_label
_atom_site_type_symbol
_atom_site_fract_x
_atom_site_fract_y
_atom_site_fract_z
_atom_site_U_iso_or_equiv
_atom_site_adp_type
_atom_site_occupancy
_atom_site_symmetry_multiplicity
_atom_site_calc_flag
_atom_site_refinement_flags
_atom_site_disorder_assembly
_atom_site_disorder_group
C1 C 1.157(4) -1.039(2) 0.7428(7) 0.034(4) Uiso 1 1 d . . .
C2 C 1.093(4) -0.961(3) 0.6850(7) 0.09(6) Uani 1 1 d . . .
O1 O 1.214(2) -0.9284(19) 0.7598(5) 0.058(3) Uiso 1 1 d . . .
H1 H 1.2372 -0.9903 0.7893 0.086 Uiso 1 1 calc R . .
O2 O 1.120(3) -1.1946(19) 0.7712(5) 0.060(4) Uiso 1 1 d . . .
Br1 Br 1.1778(8) -1.0102(5) 0.61676(11) 0.094(11) Uani 0.43 1 d P . .
Br2 Br 1.0851(6) -0.6657(5) 0.68829(13) 0.083(11) Uani 0.57 1 d P . .
Cl1 Cl 1.1778(8) -1.0102(5) 0.61676(11) 0.094(11) Uani 0.57 1 d P . .
Cl2 Cl 1.0851(6) -0.6657(5) 0.68829(13) 0.083(11) Uani 0.43 1 d P . .
F1 F 1.053(3) -1.084(3) 0.6676(7) 0.107(6) Uiso 1 1 d . . .
C3 C 1.330(4) -1.046(3) 0.8938(8) 0.039(6) Uiso 1 1 d . . .
C4 C 1.354(4) -1.158(3) 0.9599(8) 0.08(6) Uani 1 1 d . . .
O3 O 1.398(3) -0.912(2) 0.8818(6) 0.063(4) Uiso 1 1 d . . .
H3 H 1.3908 -0.8437 0.8487 0.094 Uiso 1 1 calc R . .
O4 O 1.276(3) -1.0773(18) 0.8651(5) 0.10(4) Uani 1 1 d . . .
Br3 Br 1.4207(5) -1.3935(3) 0.94379(11) 0.074(9) Uani 0.66 1 d P . .
Br4 Br 1.3895(8) -0.9826(5) 1.02085(12) 0.068(11) Uani 0.34 1 d P . .
Cl3 Cl 1.4207(5) -1.3935(3) 0.94379(11) 0.074(9) Uani 0.34 1 d P . .
Cl4 Cl 1.3895(8) -0.9826(5) 1.02085(12) 0.068(11) Uani 0.66 1 d P . .
F2 F 1.281(3) -1.2446(19) 0.9780(4) 0.063(4) Uiso 1 1 d . . .

loop_
_atom_site_aniso_label
_atom_site_aniso_U_11
_atom_site_aniso_U_22
_atom_site_aniso_U_33
_atom_site_aniso_U_23
_atom_site_aniso_U_13
_atom_site_aniso_U_12
C2 0.2(2) 0.059(11) 0.029(7) -0.004(7) -0.04(2) 0.07(2)
Br1 0.15(3) 0.088(2) 0.0430(13) -0.0054(13) 0.009(4) 0.021(5)
Br2 0.10(3) 0.0774(19) 0.0677(16) 0.0166(13) 0.004(4) 0.039(4)
Cl1 0.15(3) 0.088(2) 0.0430(13) -0.0054(13) 0.009(4) 0.021(5)
Cl2 0.10(3) 0.0774(19) 0.0677(16) 0.0166(13) 0.004(4) 0.039(4)
C4 0.14(17) 0.029(8) 0.060(10) 0.009(7) -0.01(3) -0.01(2)
O4 0.19(12) 0.056(7) 0.041(6) 0.007(5) -0.018(19) 0.001(19)
Br3 0.11(3) 0.0445(12) 0.0635(14) 0.0008(9) -0.002(3) 0.015(3)
Br4 0.10(3) 0.0613(17) 0.0406(13) -0.0079(12) -0.017(3) -0.008(4)
Cl3 0.11(3) 0.0445(12) 0.0635(14) 0.0008(9) -0.002(3) 0.015(3)
Cl4 0.10(3) 0.0613(17) 0.0406(13) -0.0079(12) -0.017(3) -0.008(4)

loop_
_atom_type_symbol
_atom_type_description
_atom_type_scat_dispersion_real
_atom_type_scat_dispersion_imag
_atom_type_scat_source
C C 0.0033 0.0016 'International Tables Vol C Tables 4.2.6.8 and 6.1.1.4'
H H 0.0000 0.0000 'International Tables Vol C Tables 4.2.6.8 and 6.1.1.4'
O O 0.0106 0.0060 'International Tables Vol C Tables 4.2.6.8 and 6.1.1.4'
F F 0.0171 0.0103 'International Tables Vol C Tables 4.2.6.8 and 6.1.1.4'
Cl Cl 0.1484 0.1585 'International Tables Vol C Tables 4.2.6.8 and 6.1.1.4'
Br Br -0.2901 2.4595 'International Tables Vol C Tables 4.2.6.8 and 6.1.1.4'

loop_
_geom_angle_atom_site_label_1
_geom_angle_atom_site_label_2
_geom_angle_atom_site_label_3
_geom_angle
_geom_angle_site_symmetry_1
_geom_angle_site_symmetry_3
_geom_angle_publ_flag
O1 C1 O2 130(2) . . ?
O1 C1 C2 123.2(19) . . ?
O2 C1 C2 105(4) . . ?
F1 C2 C1 116(2) . . ?
F1 C2 Cl2 132(4) . . ?
C1 C2 Cl2 107(2) . . ?
F1 C2 Br2 132(4) . . ?
C1 C2 Br2 107(2) . . ?
Cl2 C2 Br2 0.0(7) . . ?
F1 C2 Br1 94(2) . . ?
C1 C2 Br1 92(3) . . ?
Cl2 C2 Br1 102.8(19) . . ?
Br2 C2 Br1 102.8(19) . . ?
F1 C2 Cl1 94(2) . . ?
C1 C2 Cl1 92(3) . . ?
Cl2 C2 Cl1 102.8(19) . . ?
Br2 C2 Cl1 102.8(19) . . ?
Br1 C2 Cl1 0.00(19) . . ?
O4 C3 O3 130(2) . . ?
O4 C3 C4 127(5) . . ?
O3 C3 C4 102(4) . . ?
F2 C4 C3 101(5) . . ?
F2 C4 Cl4 109(2) . . ?
C3 C4 Cl4 117.4(14) . . ?
F2 C4 Br4 109(2) . . ?
C3 C4 Br4 117.4(14) . . ?
Cl4 C4 Br4 0.00(11) . . ?
F2 C4 Br3 106.2(14) . . ?
C3 C4 Br3 108(2) . . ?
Cl4 C4 Br3 114(3) . . ?
Br4 C4 Br3 114(3) . . ?
F2 C4 Cl3 106.2(14) . . ?
C3 C4 Cl3 108(2) . . ?
Cl4 C4 Cl3 114(3) . . ?
Br4 C4 Cl3 114(3) . . ?
Br3 C4 Cl3 0.00(16) . . ?

loop_
_geom_bond_atom_site_label_1
_geom_bond_atom_site_label_2
_geom_bond_distance
_geom_bond_site_symmetry_2
_geom_bond_publ_flag
C1 O1 1.21(5) . ?
C1 O2 1.27(4) . ?
C1 C2 1.68(6) . ?
C2 F1 1.05(5) . ?
C2 Cl2 1.800(18) . ?
C2 Br2 1.800(18) . ?
C2 Br1 2.03(5) . ?
C2 Cl1 2.03(5) . ?
C3 O4 1.10(7) . ?
C3 O3 1.40(6) . ?
C3 C4 1.60(3) . ?
C4 F2 1.37(7) . ?
C4 Cl4 1.77(3) . ?
C4 Br4 1.77(3) . ?
C4 Br3 1.83(4) . ?
C4 Cl3 1.83(4) . ?

loop_
_geom_torsion_atom_site_label_1
_geom_torsion_atom_site_label_2
_geom_torsion_atom_site_label_3
_geom_torsion_atom_site_label_4
_geom_torsion
_geom_torsion_site_symmetry_1
_geom_torsion_site_symmetry_2
_geom_torsion_site_symmetry_3
_geom_torsion_site_symmetry_4
_geom_torsion_publ_flag
O1 C1 C2 F1 167(4) . . . . ?
O2 C1 C2 F1 -28(5) . . . . ?
O1 C1 C2 Cl2 -33(5) . . . . ?
O2 C1 C2 Cl2 132(2) . . . . ?
O1 C1 C2 Br2 -33(5) . . . . ?
O2 C1 C2 Br2 132(2) . . . . ?
O1 C1 C2 Br1 71(3) . . . . ?
O2 C1 C2 Br1 -124(2) . . . . ?
O1 C1 C2 Cl1 71(3) . . . . ?
O2 C1 C2 Cl1 -124(2) . . . . ?
O4 C3 C4 F2 -17(5) . . . . ?
O3 C3 C4 F2 166(2) . . . . ?
O4 C3 C4 Cl4 -134(4) . . . . ?
O3 C3 C4 Cl4 48(5) . . . . ?
O4 C3 C4 Br4 -134(4) . . . . ?
O3 C3 C4 Br4 48(5) . . . . ?
O4 C3 C4 Br3 95(6) . . . . ?
O3 C3 C4 Br3 -83(3) . . . . ?
O4 C3 C4 Cl3 95(6) . . . . ?
O3 C3 C4 Cl3 -83(3) . . . . ?
